data_4316335
loop_
_publ_author_name
'Louise S. Natrajan'
'Ntai M. Khoabane'
'Benjamin L. Dadds'
'Christopher A. Muryn'
'Robin G. Pritchard'
'Sarah L. Heath'
'Alan M. Kenwright'
'Ilya Kuprov'
'Stephen Faulkner'

_publ_section_title
;
 Probing the Structure, Conformation, and Stereochemical Exchange in a
 Family of Lanthanide Complexes Derived from Tetrapyridyl-Appended Cyclen
;
_journal_name_full 'Inorganic Chemistry'
_journal_page_first 7700
_journal_page_last 7709
_journal_paper_doi 10.1021/ic100447m
_journal_volume 49
_journal_year 2010
_chemical_formula_sum 'C39 H48 Eu F9 N10 O10 S3'
_chemical_formula_weight 1236.01
_chemical_name_systematic
;
 ?
;
_space_group_IT_number 60
_symmetry_cell_setting orthorhombic
_symmetry_space_group_name_Hall '-P 2n 2ab'
_symmetry_space_group_name_H-M 'P b c n'
_atom_sites_solution_hydrogens geom
_atom_sites_solution_primary direct
_atom_sites_solution_secondary difmap
_audit_creation_method SHELXL-97
_cell_angle_alpha 90.000(5)
_cell_angle_beta 90.000(5)
_cell_angle_gamma 90.000(5)
_cell_formula_units_Z 8
_cell_length_a 33.925(5)
_cell_length_b 13.348(5)
_cell_length_c 21.907(5)
_cell_measurement_reflns_used 4205
_cell_measurement_temperature 100(2)
_cell_measurement_theta_max 28.4353
_cell_measurement_theta_min 2.6862
_cell_volume 9920(5)
_computing_cell_refinement
;
CrysAlis RED, Oxford Diffraction Ltd.,
Version 1.171.32.4 (release 27-04-2006 CrysAlis171 .NET)
(compiled Apr 27 2007,17:53:11)
;
_computing_data_collection
;
CrysAlis CCD, Oxford Diffraction Ltd.,
Version 1.171.32.4 (release 27-04-2006 CrysAlis171 .NET)
(compiled Apr 27 2007,17:53:11)
;
_computing_data_reduction
;
CrysAlis RED, Oxford Diffraction Ltd.,
Version 1.171.32.4 (release 27-04-2006 CrysAlis171 .NET)
(compiled Apr 27 2007,17:53:11)
;
_computing_molecular_graphics 'SHELXTL-97 (Sheldrick 1997)'
_computing_publication_material 'SHELXTL-97 (Sheldrick 1997)'
_computing_structure_refinement 'SHELXL-97 (Sheldrick, 1997)'
_computing_structure_solution 'SHELXS-97 (Sheldrick, 1997)'
_diffrn_ambient_temperature 100(2)
_diffrn_detector_area_resol_mean 8.3367
_diffrn_measured_fraction_theta_full 0.996
_diffrn_measured_fraction_theta_max 0.996
_diffrn_measurement_device_type 'multiwire proportional'
_diffrn_measurement_method 'phi and omega scans'
_diffrn_radiation_monochromator graphite
_diffrn_radiation_source 'Enhance (Mo) X-ray Source'
_diffrn_radiation_type MoK\a
_diffrn_radiation_wavelength 0.71069
_diffrn_reflns_av_R_equivalents 0.1341
_diffrn_reflns_av_sigmaI/netI 0.1456
_diffrn_reflns_limit_h_max 33
_diffrn_reflns_limit_h_min -30
_diffrn_reflns_limit_k_max 8
_diffrn_reflns_limit_k_min -13
_diffrn_reflns_limit_l_max 21
_diffrn_reflns_limit_l_min -16
_diffrn_reflns_number 23401
_diffrn_reflns_theta_full 20.81
_diffrn_reflns_theta_max 20.81
_diffrn_reflns_theta_min 2.99
_exptl_absorpt_coefficient_mu 1.434
_exptl_absorpt_correction_T_max 1.00000
_exptl_absorpt_correction_T_min 0.56560
_exptl_absorpt_correction_type multi-scan
_exptl_absorpt_process_details
;
CrysAlis RED, Oxford Diffraction Ltd.,
Version 1.171.32.4 (release 27-04-2006 CrysAlis171 .NET)
(compiled Apr 27 2007,17:53:11)
Empirical absorption correction using spherical harmonics,
 implemented in SCALE3 ABSPACK scaling algorithm.
;
_exptl_crystal_colour colourless
_exptl_crystal_density_diffrn 1.655
_exptl_crystal_density_method 'not measured'
_exptl_crystal_description needle
_exptl_crystal_F_000 4992
_exptl_crystal_size_max 0.35
_exptl_crystal_size_mid 0.15
_exptl_crystal_size_min 0.06
_refine_diff_density_max 1.582
_refine_diff_density_min -1.279
_refine_diff_density_rms 0.166
_refine_ls_extinction_method none
_refine_ls_goodness_of_fit_ref 1.020
_refine_ls_hydrogen_treatment constr
_refine_ls_matrix_type full
_refine_ls_number_parameters 359
_refine_ls_number_reflns 5180
_refine_ls_number_restraints 0
_refine_ls_restrained_S_all 1.020
_refine_ls_R_factor_all 0.1552
_refine_ls_R_factor_gt 0.0782
_refine_ls_shift/su_max 0.000
_refine_ls_shift/su_mean 0.000
_refine_ls_structure_factor_coef Fsqd
_refine_ls_weighting_details 'calc w=1/[\s^2^(Fo^2^)+(0.0808P)^2^+130.8425P] where P=(Fo^2^+2Fc^2^)/3'
_refine_ls_weighting_scheme calc
_refine_ls_wR_factor_gt 0.1659
_refine_ls_wR_factor_ref 0.2031
_reflns_number_gt 2829
_reflns_number_total 5180
_reflns_threshold_expression >2sigma(I)
_cod_data_source_file ic100447m_si_003.cif
_cod_data_source_block osf65
_cod_database_code 4316335

loop_
_symmetry_equiv_pos_as_xyz
'x, y, z'
'-x+1/2, -y+1/2, z+1/2'
'x+1/2, -y+1/2, -z'
'-x, y, -z+1/2'
'-x, -y, -z'
'x-1/2, y-1/2, -z-1/2'
'-x-1/2, y-1/2, z'
'x, -y, z-1/2'

loop_
_atom_site_label
_atom_site_type_symbol
_atom_site_fract_x
_atom_site_fract_y
_atom_site_fract_z
_atom_site_U_iso_or_equiv
_atom_site_adp_type
_atom_site_occupancy
_atom_site_symmetry_multiplicity
_atom_site_calc_flag
_atom_site_refinement_flags
_atom_site_disorder_assembly
_atom_site_disorder_group
C1 C 0.3104(6) 0.3105(13) 0.1909(9) 0.042(6) Uiso 1 1 d . . .
H1A H 0.2891 0.3528 0.2051 0.050 Uiso 1 1 calc R . .
H1B H 0.3305 0.3096 0.2224 0.050 Uiso 1 1 calc R . .
C1S C 0.1546(7) 0.7848(16) 0.3737(10) 0.046(6) Uiso 1 1 d . . .
C1S1 C 0.5167(6) 0.1951(15) 0.0279(9) 0.037(6) Uiso 1 1 d . . .
C1S2 C 0.2353(7) -0.0004(15) 0.3078(10) 0.039(6) Uiso 1 1 d . . .
C1S3 C 0.1340(7) 0.219(2) 0.0878(11) 0.053(6) Uiso 1 1 d . . .
C2 C 0.2949(6) 0.2047(12) 0.1819(9) 0.034(5) Uiso 1 1 d . . .
H2A H 0.2851 0.1793 0.2204 0.041 Uiso 1 1 calc R . .
H2B H 0.2732 0.2061 0.1532 0.041 Uiso 1 1 calc R . .
C2S C 0.1839(7) 0.8065(16) 0.4172(11) 0.064(7) Uiso 1 1 d . . .
H2S1 H 0.2088 0.7813 0.4032 0.096 Uiso 1 1 calc R . .
H2S2 H 0.1773 0.7754 0.4554 0.096 Uiso 1 1 calc R . .
H2S3 H 0.1857 0.8777 0.4228 0.096 Uiso 1 1 calc R . .
C3 C 0.3052(6) 0.0485(13) 0.1318(9) 0.036(5) Uiso 1 1 d . . .
H3A H 0.3237 -0.0069 0.1311 0.043 Uiso 1 1 calc R . .
H3B H 0.2832 0.0293 0.1574 0.043 Uiso 1 1 calc R . .
C3S C 0.3591(6) 0.2610(14) 0.7942(9) 0.037(6) Uiso 1 1 d . . .
C4 C 0.2906(6) 0.0668(15) 0.0685(9) 0.044(6) Uiso 1 1 d . . .
H4A H 0.2792 0.0053 0.0527 0.052 Uiso 1 1 calc R . .
H4B H 0.2699 0.1169 0.0698 0.052 Uiso 1 1 calc R . .
C4S C 0.3206(7) 0.2126(17) 0.7916(11) 0.073(8) Uiso 1 1 d . . .
H4S1 H 0.3027 0.2463 0.8188 0.109 Uiso 1 1 calc R . .
H4S2 H 0.3231 0.1438 0.8038 0.109 Uiso 1 1 calc R . .
H4S3 H 0.3106 0.2159 0.7507 0.109 Uiso 1 1 calc R . .
C5 C 0.3021(6) 0.1476(13) -0.0283(9) 0.038(6) Uiso 1 1 d . . .
H5A H 0.3210 0.1497 -0.0615 0.045 Uiso 1 1 calc R . .
H5B H 0.2798 0.1072 -0.0412 0.045 Uiso 1 1 calc R . .
C6 C 0.2889(6) 0.2478(12) -0.0147(10) 0.038(6) Uiso 1 1 d . . .
H6A H 0.2702 0.2457 0.0187 0.046 Uiso 1 1 calc R . .
H6B H 0.2756 0.2756 -0.0501 0.046 Uiso 1 1 calc R . .
C7 C 0.3078(6) 0.4072(13) 0.0335(8) 0.031(5) Uiso 1 1 d . . .
H7A H 0.3282 0.4580 0.0329 0.037 Uiso 1 1 calc R . .
H7B H 0.2858 0.4325 0.0097 0.037 Uiso 1 1 calc R . .
C8 C 0.2947(6) 0.3934(14) 0.0962(9) 0.038(6) Uiso 1 1 d . . .
H8A H 0.2728 0.3468 0.0971 0.045 Uiso 1 1 calc R . .
H8B H 0.2856 0.4569 0.1125 0.045 Uiso 1 1 calc R . .
C10 C 0.3498(6) 0.1064(14) 0.2098(9) 0.042(6) Uiso 1 1 d . . .
H10A H 0.3341 0.0682 0.2385 0.051 Uiso 1 1 calc R . .
H10B H 0.3598 0.1650 0.2309 0.051 Uiso 1 1 calc R . .
C11 C 0.3835(6) 0.0441(14) 0.1888(9) 0.034(5) Uiso 1 1 d . . .
C12 C 0.3984(7) -0.0363(15) 0.2234(11) 0.051(7) Uiso 1 1 d . . .
H12 H 0.3885 -0.0507 0.2620 0.061 Uiso 1 1 calc R . .
C13 C 0.4278(7) -0.0921(18) 0.1987(12) 0.067(7) Uiso 1 1 d . . .
H13 H 0.4379 -0.1454 0.2211 0.081 Uiso 1 1 calc R . .
C14 C 0.4426(7) -0.0730(15) 0.1430(10) 0.048(6) Uiso 1 1 d . . .
H14 H 0.4626 -0.1120 0.1264 0.058 Uiso 1 1 calc R . .
C15 C 0.4269(5) 0.0070(12) 0.1119(9) 0.025(5) Uiso 1 1 d . . .
H15 H 0.4371 0.0215 0.0735 0.030 Uiso 1 1 calc R . .
C20 C 0.3442(6) 0.0099(14) 0.0068(9) 0.038(5) Uiso 1 1 d . . .
H20A H 0.3535 -0.0270 0.0422 0.045 Uiso 1 1 calc R . .
H20B H 0.3271 -0.0339 -0.0165 0.045 Uiso 1 1 calc R . .
C21 C 0.3785(6) 0.0393(13) -0.0314(9) 0.035(5) Uiso 1 1 d . . .
C22 C 0.3918(6) -0.0181(15) -0.0797(10) 0.049(6) Uiso 1 1 d . . .
H22 H 0.3795 -0.0784 -0.0890 0.058 Uiso 1 1 calc R . .
C23 C 0.4224(7) 0.0127(17) -0.1128(11) 0.064(7) Uiso 1 1 d . . .
H23 H 0.4328 -0.0289 -0.1428 0.076 Uiso 1 1 calc R . .
C24 C 0.4387(7) 0.1052(15) -0.1031(10) 0.048(6) Uiso 1 1 d . . .
H24 H 0.4590 0.1289 -0.1276 0.058 Uiso 1 1 calc R . .
C25 C 0.4238(6) 0.1619(14) -0.0560(9) 0.035(5) Uiso 1 1 d . . .
H25 H 0.4344 0.2252 -0.0490 0.042 Uiso 1 1 calc R . .
C30 C 0.3454(6) 0.3424(14) -0.0523(9) 0.033(5) Uiso 1 1 d . . .
H30A H 0.3287 0.3823 -0.0788 0.039 Uiso 1 1 calc R . .
H30B H 0.3531 0.2825 -0.0744 0.039 Uiso 1 1 calc R . .
C31 C 0.3815(5) 0.4014(11) -0.0358(8) 0.017(4) Uiso 1 1 d . . .
C32 C 0.3949(5) 0.4735(12) -0.0751(9) 0.028(5) Uiso 1 1 d . . .
H32 H 0.3828 0.4851 -0.1125 0.034 Uiso 1 1 calc R . .
C33 C 0.4278(6) 0.5290(14) -0.0562(9) 0.037(6) Uiso 1 1 d . . .
H33 H 0.4377 0.5794 -0.0811 0.044 Uiso 1 1 calc R . .
C34 C 0.4451(5) 0.5096(13) -0.0018(8) 0.027(5) Uiso 1 1 d . . .
H34 H 0.4666 0.5472 0.0111 0.033 Uiso 1 1 calc R . .
C35 C 0.4306(6) 0.4343(12) 0.0340(9) 0.029(5) Uiso 1 1 d . . .
H35 H 0.4431 0.4198 0.0707 0.035 Uiso 1 1 calc R . .
C40 C 0.3533(6) 0.4391(14) 0.1508(9) 0.036(5) Uiso 1 1 d . . .
H40A H 0.3389 0.4880 0.1747 0.043 Uiso 1 1 calc R . .
H40B H 0.3625 0.4716 0.1138 0.043 Uiso 1 1 calc R . .
C41 C 0.3880(5) 0.4004(13) 0.1869(8) 0.023(5) Uiso 1 1 d . . .
C42 C 0.4047(6) 0.4597(14) 0.2325(9) 0.034(5) Uiso 1 1 d . . .
H42 H 0.3950 0.5237 0.2401 0.041 Uiso 1 1 calc R . .
C43 C 0.4360(6) 0.4222(13) 0.2666(9) 0.035(5) Uiso 1 1 d . . .
H43 H 0.4488 0.4620 0.2953 0.042 Uiso 1 1 calc R . .
C44 C 0.4478(5) 0.3251(12) 0.2568(8) 0.025(5) Uiso 1 1 d . . .
H44 H 0.4675 0.2963 0.2805 0.030 Uiso 1 1 calc R . .
C45 C 0.4299(5) 0.2719(13) 0.2116(7) 0.020(4) Uiso 1 1 d . . .
H45 H 0.4379 0.2061 0.2053 0.023 Uiso 1 1 calc R . .
N1 N 0.3251(5) 0.1382(11) 0.1592(8) 0.039(5) Uiso 1 1 d . . .
N1S N 0.1338(6) 0.7701(15) 0.3341(10) 0.076(6) Uiso 1 1 d . . .
N2 N 0.3212(4) 0.1001(10) 0.0278(7) 0.026(4) Uiso 1 1 d . . .
N2S N 0.3876(5) 0.2995(12) 0.8027(8) 0.050(5) Uiso 1 1 d . . .
N3 N 0.3234(4) 0.3142(10) 0.0027(7) 0.026(4) Uiso 1 1 d . . .
N4 N 0.3272(5) 0.3542(10) 0.1350(7) 0.030(4) Uiso 1 1 d . . .
N5 N 0.3982(4) 0.0646(10) 0.1330(7) 0.024(4) Uiso 1 1 d . . .
N6 N 0.3944(5) 0.1288(11) -0.0194(7) 0.034(4) Uiso 1 1 d . . .
N7 N 0.3988(4) 0.3806(9) 0.0174(6) 0.020(4) Uiso 1 1 d . . .
N8 N 0.4010(4) 0.3098(9) 0.1751(6) 0.021(4) Uiso 1 1 d . . .
O1S1 O 0.4465(3) 0.2184(8) 0.0718(5) 0.018(3) Uiso 1 1 d . . .
O1S2 O 0.2603(4) 0.1671(10) 0.3358(6) 0.049(4) Uiso 1 1 d . . .
O1S3 O 0.1764(7) 0.3209(16) 0.1494(11) 0.127(8) Uiso 1 1 d . . .
O2S1 O 0.4993(4) 0.1491(8) 0.1386(6) 0.037(4) Uiso 1 1 d . . .
O2S2 O 0.2507(4) 0.0430(9) 0.4147(7) 0.050(4) Uiso 1 1 d . . .
O2S3 O 0.1954(6) 0.1556(15) 0.1394(10) 0.103(7) Uiso 1 1 d . . .
O2W O 0.5000 0.620(2) 0.2500 0.056(15) Uiso 0.61(5) 2 d SP . .
O3S1 O 0.4984(4) 0.3262(9) 0.1091(6) 0.035(3) Uiso 1 1 d . . .
O3S2 O 0.3050(4) 0.0251(9) 0.3444(6) 0.046(4) Uiso 1 1 d . . .
O3W O 0.4921(11) 0.619(2) 0.1501(16) 0.142(15) Uiso 0.69(3) 1 d P . .
O3S7 O 0.2019(5) 0.2834(13) 0.0582(8) 0.084(5) Uiso 1 1 d . . .
F1S1 F 0.5096(3) 0.1020(7) 0.0090(5) 0.047(3) Uani 1 1 d . . .
F1S2 F 0.2376(4) -0.1032(8) 0.3161(7) 0.067(4) Uani 1 1 d . . .
F1S3 F 0.1200(4) 0.2836(11) 0.0508(7) 0.090(5) Uani 1 1 d . . .
F2S1 F 0.5071(3) 0.2587(8) -0.0192(5) 0.048(3) Uani 1 1 d . . .
F2S2 F 0.2420(4) 0.0117(10) 0.2497(5) 0.079(5) Uani 1 1 d . . .
F2S3 F 0.1117(4) 0.1801(12) 0.1274(8) 0.102(6) Uani 1 1 d . . .
F3S1 F 0.5547(3) 0.2072(8) 0.0405(5) 0.046(3) Uani 1 1 d . . .
F3S2 F 0.1335(5) 0.1380(12) 0.0435(8) 0.104(6) Uani 1 1 d . . .
F3S7 F 0.1970(4) 0.0174(9) 0.3158(6) 0.061(4) Uani 1 1 d . . .
S1 S 0.48735(14) 0.2259(4) 0.0942(2) 0.0308(13) Uani 1 1 d . . .
S2 S 0.18428(17) 0.2351(5) 0.1064(3) 0.0522(17) Uani 1 1 d . . .
S5 S 0.26660(17) 0.0649(4) 0.3568(2) 0.0336(14) Uani 1 1 d . . .
Eu1 Eu 0.37274(2) 0.22359(6) 0.07866(4) 0.0154(3) Uani 1 1 d . . .

loop_
_atom_site_aniso_label
_atom_site_aniso_U_11
_atom_site_aniso_U_22
_atom_site_aniso_U_33
_atom_site_aniso_U_23
_atom_site_aniso_U_13
_atom_site_aniso_U_12
F1S1 0.046(8) 0.034(6) 0.061(9) -0.004(6) 0.013(7) 0.013(6)
F1S2 0.057(10) 0.038(7) 0.105(12) -0.021(8) 0.003(8) -0.009(7)
F1S3 0.066(10) 0.086(10) 0.118(13) 0.029(10) -0.033(9) 0.010(9)
F2S1 0.046(8) 0.067(8) 0.031(7) 0.029(6) -0.004(6) -0.003(6)
F2S2 0.106(13) 0.103(10) 0.027(8) -0.013(8) 0.013(8) -0.062(9)
F2S3 0.054(10) 0.125(13) 0.127(15) 0.018(12) 0.043(10) -0.010(9)
F3S1 0.013(6) 0.059(8) 0.066(8) -0.001(7) 0.009(6) 0.005(6)
F3S2 0.082(13) 0.112(13) 0.119(14) 0.007(11) -0.027(11) -0.017(10)
F3S7 0.059(10) 0.062(8) 0.062(10) 0.000(7) -0.010(7) -0.010(7)
S1 0.023(3) 0.046(3) 0.024(3) -0.007(3) -0.003(2) 0.001(3)
S2 0.043(4) 0.076(4) 0.038(3) 0.014(4) -0.004(3) -0.004(3)
S5 0.055(4) 0.033(3) 0.012(3) 0.007(3) 0.004(3) 0.004(3)
Eu1 0.0150(5) 0.0163(5) 0.0149(5) 0.0001(5) 0.0013(5) -0.0003(5)

loop_
_atom_type_symbol
_atom_type_description
_atom_type_scat_dispersion_real
_atom_type_scat_dispersion_imag
_atom_type_scat_source
C C 0.0033 0.0016 'International Tables Vol C Tables 4.2.6.8 and 6.1.1.4'
H H 0.0000 0.0000 'International Tables Vol C Tables 4.2.6.8 and 6.1.1.4'
N N 0.0061 0.0033 'International Tables Vol C Tables 4.2.6.8 and 6.1.1.4'
O O 0.0106 0.0060 'International Tables Vol C Tables 4.2.6.8 and 6.1.1.4'
F F 0.0171 0.0103 'International Tables Vol C Tables 4.2.6.8 and 6.1.1.4'
S S 0.1246 0.1234 'International Tables Vol C Tables 4.2.6.8 and 6.1.1.4'
Eu Eu -0.1032 3.6762 'International Tables Vol C Tables 4.2.6.8 and 6.1.1.4'

loop_
_geom_angle_atom_site_label_1
_geom_angle_atom_site_label_2
_geom_angle_atom_site_label_3
_geom_angle
_geom_angle_site_symmetry_1
_geom_angle_site_symmetry_3
_geom_angle_publ_flag
N4 C1 C2 113.2(16) . . ?
N1S C1S C2S 173(3) . . ?
F3S1 C1S1 F1S1 110.8(16) . . ?
F3S1 C1S1 F2S1 108.1(15) . . ?
F1S1 C1S1 F2S1 107.5(16) . . ?
F3S1 C1S1 S1 109.8(14) . . ?
F1S1 C1S1 S1 111.2(14) . . ?
F2S1 C1S1 S1 109.4(13) . . ?
F2S2 C1S2 F3S7 106.0(18) . . ?
F2S2 C1S2 F1S2 104.0(17) . . ?
F3S7 C1S2 F1S2 102.4(16) . . ?
F2S2 C1S2 S5 115.7(15) . . ?
F3S7 C1S2 S5 115.1(15) . . ?
F1S2 C1S2 S5 112.3(14) . . ?
F2S3 C1S3 F1S3 120(2) . . ?
F2S3 C1S3 F3S2 98.3(19) . . ?
F1S3 C1S3 F3S2 94.3(18) . . ?
F2S3 C1S3 S2 118.0(19) . . ?
F1S3 C1S3 S2 115.1(18) . . ?
F3S2 C1S3 S2 104.7(15) . . ?
N1 C2 C1 111.8(16) . . ?
C4 C3 N1 113.1(16) . . ?
N2S C3S C4S 172(2) . . ?
N2 C4 C3 112.7(17) . . ?
C6 C5 N2 110.5(16) . . ?
C5 C6 N3 110.7(16) . . ?
C8 C7 N3 115.1(15) . . ?
C7 C8 N4 111.0(17) . . ?
N1 C10 C11 111.8(17) . . ?
N5 C11 C12 120.7(18) . . ?
N5 C11 C10 116.8(17) . . ?
C12 C11 C10 122.4(19) . . ?
C13 C12 C11 118(2) . . ?
C14 C13 C12 122(2) . . ?
C13 C14 C15 117(2) . . ?
N5 C15 C14 124.2(19) . . ?
C21 C20 N2 111.4(15) . . ?
N6 C21 C22 120.9(19) . . ?
N6 C21 C20 116.2(17) . . ?
C22 C21 C20 122.7(18) . . ?
C23 C22 C21 120(2) . . ?
C22 C23 C24 121(2) . . ?
C23 C24 C25 118(2) . . ?
N6 C25 C24 122.3(19) . . ?
N3 C30 C31 110.6(15) . . ?
N7 C31 C32 123.4(17) . . ?
N7 C31 C30 117.4(15) . . ?
C32 C31 C30 119.2(16) . . ?
C31 C32 C33 116.7(18) . . ?
C34 C33 C32 120.3(19) . . ?
C33 C34 C35 119.4(19) . . ?
N7 C35 C34 121.7(18) . . ?
N4 C40 C41 109.1(14) . . ?
N8 C41 C42 121.8(17) . . ?
N8 C41 C40 118.3(16) . . ?
C42 C41 C40 119.9(16) . . ?
C43 C42 C41 119.3(17) . . ?
C44 C43 C42 118.5(18) . . ?
C45 C44 C43 118.6(18) . . ?
C44 C45 N8 123.6(16) . . ?
C2 N1 C10 109.1(16) . . ?
C2 N1 C3 108.0(15) . . ?
C10 N1 C3 109.4(15) . . ?
C2 N1 Eu1 113.4(11) . . ?
C10 N1 Eu1 106.3(12) . . ?
C3 N1 Eu1 110.5(11) . . ?
C4 N2 C20 108.4(14) . . ?
C4 N2 C5 108.7(15) . . ?
C20 N2 C5 107.9(14) . . ?
C4 N2 Eu1 114.0(11) . . ?
C20 N2 Eu1 106.5(11) . . ?
C5 N2 Eu1 111.1(10) . . ?
C30 N3 C7 109.6(13) . . ?
C30 N3 C6 109.7(14) . . ?
C7 N3 C6 108.7(14) . . ?
C30 N3 Eu1 108.2(11) . . ?
C7 N3 Eu1 108.5(10) . . ?
C6 N3 Eu1 112.2(10) . . ?
C1 N4 C40 109.9(15) . . ?
C1 N4 C8 109.1(15) . . ?
C40 N4 C8 107.9(14) . . ?
C1 N4 Eu1 110.7(11) . . ?
C40 N4 Eu1 105.5(11) . . ?
C8 N4 Eu1 113.6(11) . . ?
C15 N5 C11 118.1(16) . . ?
C15 N5 Eu1 124.2(12) . . ?
C11 N5 Eu1 117.5(12) . . ?
C21 N6 C25 118.2(17) . . ?
C21 N6 Eu1 118.9(13) . . ?
C25 N6 Eu1 122.6(12) . . ?
C31 N7 C35 118.5(15) . . ?
C31 N7 Eu1 117.5(11) . . ?
C35 N7 Eu1 123.7(11) . . ?
C41 N8 C45 117.9(15) . . ?
C41 N8 Eu1 116.5(11) . . ?
C45 N8 Eu1 125.5(10) . . ?
S1 O1S1 Eu1 156.4(7) . . ?
O3S1 S1 O2S1 115.5(8) . . ?
O3S1 S1 O1S1 112.7(7) . . ?
O2S1 S1 O1S1 115.6(7) . . ?
O3S1 S1 C1S1 104.6(9) . . ?
O2S1 S1 C1S1 102.8(9) . . ?
O1S1 S1 C1S1 103.6(8) . . ?
O2S3 S2 O3S7 131.6(13) . . ?
O2S3 S2 O1S3 108.3(13) . . ?
O3S7 S2 O1S3 101.6(12) . . ?
O2S3 S2 C1S3 107.6(13) . . ?
O3S7 S2 C1S3 107.5(12) . . ?
O1S3 S2 C1S3 93.7(13) . . ?
O2S2 S5 O3S2 116.2(9) . . ?
O2S2 S5 O1S2 114.9(9) . . ?
O3S2 S5 O1S2 115.0(8) . . ?
O2S2 S5 C1S2 102.5(10) . . ?
O3S2 S5 C1S2 104.6(9) . . ?
O1S2 S5 C1S2 100.7(9) . . ?
O1S1 Eu1 N5 70.8(4) . . y
O1S1 Eu1 N8 72.0(4) . . y
N5 Eu1 N8 82.2(4) . . y
O1S1 Eu1 N6 69.8(4) . . y
N5 Eu1 N6 83.5(5) . . y
N8 Eu1 N6 141.8(5) . . y
O1S1 Eu1 N4 129.1(4) . . y
N5 Eu1 N4 121.6(5) . . y
N8 Eu1 N4 62.7(4) . . y
N6 Eu1 N4 151.0(5) . . y
O1S1 Eu1 N7 69.9(4) . . y
N5 Eu1 N7 140.7(4) . . y
N8 Eu1 N7 86.4(4) . . y
N6 Eu1 N7 82.6(5) . . y
N4 Eu1 N7 84.8(4) . . y
O1S1 Eu1 N2 128.0(4) . . y
N5 Eu1 N2 84.5(4) . . y
N8 Eu1 N2 149.8(4) . . y
N6 Eu1 N2 62.3(5) . . y
N4 Eu1 N2 102.8(4) . . y
N7 Eu1 N2 120.1(4) . . y
O1S1 Eu1 N1 129.5(4) . . y
N5 Eu1 N1 62.9(5) . . y
N8 Eu1 N1 82.7(5) . . y
N6 Eu1 N1 120.9(5) . . y
N4 Eu1 N1 67.4(5) . . y
N7 Eu1 N1 152.1(4) . . y
N2 Eu1 N1 67.1(5) . . y
O1S1 Eu1 N3 127.2(4) . . y
N5 Eu1 N3 151.1(4) . . y
N8 Eu1 N3 122.9(4) . . y
N6 Eu1 N3 83.2(5) . . y
N4 Eu1 N3 67.8(4) . . y
N7 Eu1 N3 62.0(4) . . y
N2 Eu1 N3 66.6(4) . . y
N1 Eu1 N3 103.3(5) . . y

loop_
_geom_bond_atom_site_label_1
_geom_bond_atom_site_label_2
_geom_bond_distance
_geom_bond_site_symmetry_2
_geom_bond_publ_flag
C1 N4 1.47(2) . ?
C1 C2 1.52(2) . ?
C1S N1S 1.14(3) . ?
C1S C2S 1.41(3) . ?
C1S1 F3S1 1.33(2) . ?
C1S1 F1S1 1.33(2) . ?
C1S1 F2S1 1.37(2) . ?
C1S1 S1 1.81(2) . ?
C1S2 F2S2 1.30(2) . ?
C1S2 F3S7 1.33(2) . ?
C1S2 F1S2 1.39(2) . ?
C1S2 S5 1.74(2) . ?
C1S3 F2S3 1.26(2) . ?
C1S3 F1S3 1.27(2) . ?
C1S3 F3S2 1.45(3) . ?
C1S3 S2 1.77(2) . ?
C2 N1 1.44(2) . ?
C3 C4 1.49(3) . ?
C3 N1 1.50(2) . ?
C3S N2S 1.11(2) . ?
C3S C4S 1.46(3) . ?
C4 N2 1.44(2) . ?
C5 C6 1.44(2) . ?
C5 N2 1.53(2) . ?
C6 N3 1.52(2) . ?
C7 C8 1.46(2) . ?
C7 N3 1.51(2) . ?
C8 N4 1.49(2) . ?
C10 N1 1.45(2) . ?
C10 C11 1.49(3) . ?
C11 N5 1.35(2) . ?
C11 C12 1.41(3) . ?
C12 C13 1.36(3) . ?
C13 C14 1.35(3) . ?
C14 C15 1.37(2) . ?
C15 N5 1.32(2) . ?
C20 C21 1.48(3) . ?
C20 N2 1.51(2) . ?
C21 N6 1.34(2) . ?
C21 C22 1.38(3) . ?
C22 C23 1.33(3) . ?
C23 C24 1.37(3) . ?
C24 C25 1.38(3) . ?
C25 N6 1.35(2) . ?
C30 N3 1.47(2) . ?
C30 C31 1.50(2) . ?
C31 N7 1.34(2) . ?
C31 C32 1.37(2) . ?
C32 C33 1.40(2) . ?
C33 C34 1.35(2) . ?
C34 C35 1.36(2) . ?
C35 N7 1.35(2) . ?
C40 N4 1.48(2) . ?
C40 C41 1.51(2) . ?
C41 N8 1.31(2) . ?
C41 C42 1.39(2) . ?
C42 C43 1.39(3) . ?
C43 C44 1.37(2) . ?
C44 C45 1.36(2) . ?
C45 N8 1.36(2) . ?
N1 Eu1 2.651(16) . y
N2 Eu1 2.649(14) . y
N3 Eu1 2.652(14) . y
N4 Eu1 2.635(15) . y
N5 Eu1 2.583(14) . y
N6 Eu1 2.599(16) . y
N7 Eu1 2.641(13) . y
N8 Eu1 2.590(14) . y
O1S1 S1 1.475(11) . ?
O1S1 Eu1 2.507(10) . y
O1S2 S5 1.455(14) . ?
O1S3 S2 1.51(2) . ?
O2S1 S1 1.469(13) . ?
O2S2 S5 1.410(15) . ?
O2S3 S2 1.34(2) . ?
O3S1 S1 1.428(12) . ?
O3S2 S5 1.432(14) . ?
O3S7 S2 1.375(18) . ?
